data_7010990
loop_
_publ_author_name
'Toshiaki Tsukuda'
'Takayoshi Suzuki'
'Sumio Kaizaki'

_publ_section_title
;
 Synthesis, spectroscopic and magnetic properties of lanthanide(III)
 complexes with a chelated imino nitroxide radical
;
_journal_issue 8
_journal_name_full 'J. Chem. Soc., Dalton Trans.'
_journal_page_first 1721
_journal_page_last 1726
_journal_paper_doi 10.1039/b106401k
_journal_year 2002
_chemical_formula_moiety 'C27 H19 F18 N3 O7 Yb '
_chemical_formula_sum 'C27 H19 F18 N3 O7 Yb'
_chemical_formula_weight 1012.47
_space_group_IT_number 14
_symmetry_cell_setting monoclinic
_symmetry_Int_Tables_number 14
_symmetry_space_group_name_Hall '-P 2yn'
_symmetry_space_group_name_H-M 'P 1 21/n 1'
_atom_sites_solution_hydrogens geom
_atom_sites_solution_primary direct
_atom_sites_solution_secondary difmap
_audit_creation_date 2001-12-18
_audit_creation_method 'by CrystalStructure v2.00'
_cell_angle_alpha 90
_cell_angle_beta 98.37(3)
_cell_angle_gamma 90
_cell_formula_units_Z 4
_cell_length_a 12.052(4)
_cell_length_b 31.568(6)
_cell_length_c 9.546(5)
_cell_measurement_reflns_used 23
_cell_measurement_temperature 296.1
_cell_measurement_theta_max 15.0
_cell_measurement_theta_min 14.9
_cell_volume 3593(2)
_computing_cell_refinement 'MSC/AFC Diffractometer Control'
_computing_data_collection 'MSC/AFC Diffractometer Control'
_computing_data_reduction CrystalStructure
_computing_molecular_graphics 'ORTEP-3 Ver.1.07'
_computing_publication_material 'CrystalStructure Ver. 2.00'
_computing_structure_refinement SHELXL-97
_computing_structure_solution SIR92
_diffrn_measurement_device_type 'Rigaku AFC5R'
_diffrn_measurement_method \w-2\q
_diffrn_radiation_type 'Mo K\a'
_diffrn_radiation_wavelength 0.7107
_diffrn_reflns_av_R_equivalents 0.119
_diffrn_reflns_av_sigmaI/netI 0.0834
_diffrn_reflns_limit_h_max 16
_diffrn_reflns_limit_h_min -16
_diffrn_reflns_limit_k_max 0
_diffrn_reflns_limit_k_min -44
_diffrn_reflns_limit_l_max 13
_diffrn_reflns_limit_l_min 0
_diffrn_reflns_number 10473
_diffrn_reflns_theta_max 30.00
_diffrn_reflns_theta_min 2.51
_diffrn_standards_decay_% -2.31
_diffrn_standards_interval_count 97
_diffrn_standards_number 3
_exptl_absorpt_coefficient_mu 2.742
_exptl_absorpt_correction_T_max 0.4740
_exptl_absorpt_correction_T_min 0.3409
_exptl_absorpt_correction_type
;
integration (Coppens, Leiserowitz & Rabinovich, 1965)
;
_exptl_absorpt_process_details Coppens_numerical
_exptl_crystal_colour orange
_exptl_crystal_density_diffrn 1.872
_exptl_crystal_density_meas ?
_exptl_crystal_density_method .
_exptl_crystal_description prismatic
_exptl_crystal_size_max 0.50
_exptl_crystal_size_mid 0.37
_exptl_crystal_size_min 0.32
_refine_diff_density_max 3.225
_refine_diff_density_min -1.736
_refine_diff_density_rms 0.165
_refine_ls_extinction_method none
_refine_ls_goodness_of_fit_ref 0.967
_refine_ls_hydrogen_treatment mixed
_refine_ls_matrix_type full
_refine_ls_number_parameters 528
_refine_ls_number_reflns 10473
_refine_ls_number_restraints 0
_refine_ls_restrained_S_all 0.967
_refine_ls_R_factor_all 0.1323
_refine_ls_R_factor_gt 0.0583
_refine_ls_shift/su_max 0.022
_refine_ls_shift/su_mean 0.002
_refine_ls_structure_factor_coef Fsqd
_refine_ls_weighting_details 'calc w=1/[\s^2^(Fo^2^)+(0.1090P)^2^+0.0000P] where P=(Fo^2^+2Fc^2^)/3'
_refine_ls_weighting_scheme calc
_refine_ls_wR_factor_gt 0.1498
_refine_ls_wR_factor_ref 0.1833
_reflns_number_gt 5746
_reflns_number_total 10473
_cod_data_source_file b106401k.txt
_cod_data_source_block Yb(hfac)3(IM-2py)
_cod_depositor_comments
;
The following automatic conversions were performed:
'_atom_site_symetry_multiplicity' tag replaced with
'_atom_site_symmetry_multiplicity'.

Automatic conversion script
Id: cif_correct_tags 1440 2010-10-19 06:21:57Z saulius 
;
_cod_original_cell_volume 3593.3(2)
_cod_original_formula_sum 'C27 H19 F18 N3 O7 Yb '
_cod_database_code 7010990

loop_
_symmetry_equiv_pos_as_xyz
x,y,z
-x,-y,-z
-x+1/2,y+1/2,-z+1/2
x+1/2,-y+1/2,z+1/2

loop_
_atom_site_label
_atom_site_type_symbol
_atom_site_fract_x
_atom_site_fract_y
_atom_site_fract_z
_atom_site_U_iso_or_equiv
_atom_site_adp_type
_atom_site_occupancy
_atom_site_symmetry_multiplicity
_atom_site_calc_flag
_atom_site_refinement_flags
_atom_site_disorder_assembly
_atom_site_disorder_group
Yb1 Yb -0.23162(2) -0.138298(9) -0.84284(3) 0.04689(11) Uani 1 1 d . . .
F1 F 0.1339(6) -0.1709(3) -1.1423(11) 0.168(4) Uani 1 1 d . . .
F2 F 0.1352(7) -0.1161(3) -1.0179(10) 0.145(3) Uani 1 1 d . . .
F3 F 0.1559(6) -0.1755(4) -0.9211(12) 0.168(4) Uani 1 1 d . . .
F4 F -0.3126(7) -0.2368(3) -1.2620(8) 0.142(3) Uani 1 1 d . . .
F5 F -0.3678(7) -0.1756(3) -1.3138(7) 0.153(4) Uani 1 1 d . . .
F6 F -0.2216(7) -0.2000(4) -1.3901(7) 0.158(4) Uani 1 1 d . . .
F7 F -0.1019(9) -0.0250(3) -1.1213(11) 0.176(4) Uani 1 1 d . . .
F8 F -0.2458(9) 0.0116(4) -1.1615(13) 0.238(8) Uani 1 1 d . . .
F9 F -0.1522(8) 0.0096(3) -0.9628(11) 0.156(3) Uani 1 1 d . . .
F10 F -0.6194(6) -0.1032(6) -1.026(2) 0.283(11) Uani 1 1 d . . .
F11 F -0.6010(6) -0.0529(3) -1.1518(13) 0.192(5) Uani 1 1 d . . .
F12 F -0.5792(11) -0.1131(5) -1.204(2) 0.303(12) Uani 1 1 d . . .
F13 F -0.5220(13) -0.0498(4) -0.544(2) 0.262(9) Uani 1 1 d . . .
F14 F -0.3691(14) -0.0382(6) -0.493(2) 0.328(14) Uani 1 1 d . . .
F15 F -0.439(2) -0.0225(3) -0.6717(17) 0.305(12) Uani 1 1 d . . .
F16 F -0.4704(10) -0.2323(4) -0.5940(15) 0.215(6) Uani 1 1 d . . .
F17 F -0.5961(9) -0.1950(4) -0.5879(13) 0.201(5) Uani 1 1 d . . .
F18 F -0.5656(11) -0.2195(4) -0.7756(9) 0.248(8) Uani 1 1 d . . .
O1 O 0.1519(6) -0.1745(3) -0.4538(9) 0.118(3) Uani 1 1 d . . .
O2 O -0.0556(4) -0.14572(19) -0.9165(6) 0.0665(14) Uani 1 1 d . . .
O3 O -0.2595(4) -0.17714(19) -1.0455(5) 0.0636(13) Uani 1 1 d . . .
O4 O -0.2000(4) -0.07795(18) -0.9550(6) 0.0644(13) Uani 1 1 d . . .
O5 O -0.4039(4) -0.11859(18) -0.9734(6) 0.0647(14) Uani 1 1 d . . .
O6 O -0.3089(5) -0.09227(18) -0.6989(6) 0.0659(13) Uani 1 1 d . . .
O7 O -0.3654(4) -0.17638(16) -0.7531(5) 0.0585(12) Uani 1 1 d . . .
N1 N -0.0815(5) -0.1266(2) -0.6396(6) 0.0536(14) Uani 1 1 d . . .
N2 N 0.0770(7) -0.1483(3) -0.5102(9) 0.080(2) Uani 1 1 d . . .
N3 N -0.1458(4) -0.20466(18) -0.7386(6) 0.0490(12) Uani 1 1 d . . .
C1 C -0.0218(6) -0.1591(2) -0.5951(7) 0.0547(16) Uani 1 1 d . . .
C2 C -0.0570(5) -0.2029(2) -0.6342(7) 0.0499(15) Uani 1 1 d . . .
C3 C -0.0054(7) -0.2391(3) -0.5727(9) 0.069(2) Uani 1 1 d . . .
H1 H 0.0561 -0.2370 -0.5017 0.040(16) Uiso 1 1 calc R . .
C4 C -0.0473(7) -0.2781(3) -0.6191(10) 0.072(2) Uani 1 1 d . . .
H2 H -0.0145 -0.3028 -0.5798 0.10(3) Uiso 1 1 calc R . .
C5 C -0.1383(7) -0.2799(3) -0.7243(10) 0.072(2) Uani 1 1 d . . .
H3 H -0.1676 -0.3059 -0.7578 0.09(3) Uiso 1 1 calc R . .
C6 C -0.1851(6) -0.2423(2) -0.7793(9) 0.0615(18) Uani 1 1 d . . .
H4 H -0.2477 -0.2437 -0.8488 0.08(3) Uiso 1 1 calc R . .
C7 C -0.0253(8) -0.0881(3) -0.5679(11) 0.085(3) Uani 1 1 d . . .
C8 C 0.0984(10) -0.1023(4) -0.5230(12) 0.099(4) Uani 1 1 d . . .
C9 C -0.0868(11) -0.0790(4) -0.4419(12) 0.102(4) Uani 1 1 d . . .
H5 H -0.0427 -0.0601 -0.3775 0.12(4) Uiso 1 1 calc R . .
H6 H -0.0981 -0.1051 -0.3940 0.15(6) Uiso 1 1 calc R . .
H7 H -0.1581 -0.0663 -0.4748 0.12(4) Uiso 1 1 calc R . .
C10 C -0.0383(11) -0.0510(3) -0.6712(14) 0.099(4) Uani 1 1 d . . .
H8 H 0.0142 -0.0292 -0.6373 0.15(5) Uiso 1 1 calc R . .
H9 H -0.1132 -0.0401 -0.6789 0.05(2) Uiso 1 1 calc R . .
H10 H -0.0240 -0.0605 -0.7624 0.22(9) Uiso 1 1 calc R . .
C11 C 0.1578(14) -0.0844(5) -0.3853(16) 0.147(7) Uani 1 1 d . . .
H11 H 0.2316 -0.0964 -0.3653 0.31(13) Uiso 1 1 calc R . .
H12 H 0.1161 -0.0912 -0.3099 0.05(2) Uiso 1 1 calc R . .
H13 H 0.1634 -0.0542 -0.3931 0.10(4) Uiso 1 1 calc R . .
C12 C 0.1702(12) -0.0970(5) -0.6369(19) 0.135(5) Uani 1 1 d . . .
H14 H 0.2341 -0.1155 -0.6184 0.24(10) Uiso 1 1 calc R . .
H15 H 0.1952 -0.0682 -0.6385 0.12(4) Uiso 1 1 calc R . .
H16 H 0.1276 -0.1041 -0.7268 0.17(7) Uiso 1 1 calc R . .
C13 C 0.1026(10) -0.1554(5) -1.0244(16) 0.104(4) Uani 1 1 d . . .
C14 C -0.0257(7) -0.1583(3) -1.0273(10) 0.068(2) Uani 1 1 d . . .
C15 C -0.0925(8) -0.1745(3) -1.1486(9) 0.075(2) Uani 1 1 d . . .
H17 H -0.0608 -0.1802 -1.2298 0.13(4) Uiso 1 1 calc R . .
C16 C -0.2059(7) -0.1820(3) -1.1469(8) 0.0617(18) Uani 1 1 d . . .
C17 C -0.2730(11) -0.1973(5) -1.2810(11) 0.098(3) Uani 1 1 d . . .
C18 C -0.1944(9) -0.0120(4) -1.0705(14) 0.102(4) Uani 1 1 d . . .
C19 C -0.2579(7) -0.0513(3) -1.0291(9) 0.070(2) Uani 1 1 d . . .
C20 C -0.3718(8) -0.0526(3) -1.0766(11) 0.093(4) Uani 1 1 d . . .
H18 H -0.4063 -0.0303 -1.1295 0.09(3) Uiso 1 1 calc R . .
C21 C -0.4346(6) -0.0873(3) -1.0455(9) 0.066(2) Uani 1 1 d . . .
C22 C -0.5585(8) -0.0869(4) -1.111(2) 0.125(6) Uani 1 1 d . . .
C23 C -0.4321(14) -0.0512(4) -0.591(2) 0.118(5) Uani 1 1 d . . .
C24 C -0.3993(8) -0.0923(3) -0.6477(9) 0.073(2) Uani 1 1 d . . .
C25 C -0.4689(8) -0.1262(3) -0.6378(11) 0.078(3) Uani 1 1 d . . .
H19 H -0.5331 -0.1226 -0.5955 0.11(4) Uiso 1 1 calc R . .
C26 C -0.4454(7) -0.1664(3) -0.6901(9) 0.0639(19) Uani 1 1 d . . .
C27 C -0.5249(9) -0.2023(4) -0.6692(14) 0.095(3) Uani 1 1 d . . .

loop_
_atom_site_aniso_label
_atom_site_aniso_U_11
_atom_site_aniso_U_22
_atom_site_aniso_U_33
_atom_site_aniso_U_12
_atom_site_aniso_U_13
_atom_site_aniso_U_23
Yb1 0.0374(1) 0.0482(2) 0.0540(2) 0.0008(1) 0.0030(1) 0.0030(1)
F1 0.099(5) 0.21(1) 0.218(9) -0.002(6) 0.096(6) -0.056(8)
F2 0.097(5) 0.143(7) 0.207(8) -0.041(5) 0.068(5) -0.008(6)
F3 0.059(4) 0.21(1) 0.24(1) 0.036(5) 0.014(5) 0.057(8)
F4 0.149(7) 0.145(7) 0.133(6) -0.042(6) 0.020(5) -0.055(5)
F5 0.124(6) 0.23(1) 0.088(4) 0.065(6) -0.030(4) -0.035(5)
F6 0.146(7) 0.26(1) 0.071(4) -0.040(7) 0.034(4) -0.053(6)
F7 0.179(9) 0.153(8) 0.22(1) -0.063(7) 0.116(8) 0.022(7)
F8 0.164(8) 0.21(1) 0.31(1) -0.096(8) -0.077(9) 0.20(1)
F9 0.156(7) 0.099(5) 0.204(9) -0.066(5) -0.004(7) 0.011(6)
F10 0.046(4) 0.41(2) 0.39(2) -0.010(7) 0.005(7) 0.27(2)
F11 0.072(4) 0.106(6) 0.37(1) 0.002(4) -0.068(7) 0.082(8)
F12 0.16(1) 0.17(1) 0.50(3) 0.018(9) -0.21(2) -0.09(2)
F13 0.23(1) 0.126(9) 0.48(2) 0.015(8) 0.21(2) -0.10(1)
F14 0.26(2) 0.29(2) 0.39(2) 0.14(1) -0.11(2) -0.28(2)
F15 0.61(4) 0.082(6) 0.28(2) 0.13(1) 0.23(2) 0.030(9)
F16 0.17(1) 0.142(9) 0.32(2) -0.075(8) -0.00(1) 0.09(1)
F17 0.181(9) 0.177(9) 0.29(1) -0.060(8) 0.173(9) -0.024(9)
F18 0.31(1) 0.32(2) 0.118(7) -0.26(1) 0.050(8) -0.048(8)
O1 0.080(5) 0.107(6) 0.147(7) 0.005(4) -0.057(5) 0.011(5)
O2 0.047(3) 0.082(4) 0.071(3) 0.002(3) 0.011(2) 0.001(3)
O3 0.052(3) 0.081(4) 0.058(3) -0.000(3) 0.010(2) -0.005(3)
O4 0.047(3) 0.064(3) 0.079(3) -0.005(2) -0.001(2) 0.016(3)
O5 0.044(3) 0.063(3) 0.084(4) -0.000(2) -0.001(2) 0.015(3)
O6 0.065(3) 0.059(3) 0.074(3) 0.002(3) 0.012(3) 0.001(3)
O7 0.052(3) 0.051(3) 0.075(3) 0.006(2) 0.019(2) 0.007(2)
N1 0.051(3) 0.050(3) 0.056(3) -0.007(2) -0.003(3) -0.000(2)
N2 0.074(5) 0.071(5) 0.081(5) -0.008(4) -0.028(4) 0.011(4)
N3 0.039(2) 0.048(3) 0.060(3) 0.005(2) 0.007(2) 0.002(2)
C1 0.047(3) 0.059(4) 0.055(4) -0.004(3) -0.005(3) 0.008(3)
C2 0.043(3) 0.055(4) 0.052(4) 0.006(3) 0.008(3) 0.004(3)
C3 0.068(5) 0.065(5) 0.068(5) 0.011(4) -0.011(4) 0.006(4)
C4 0.071(5) 0.049(4) 0.094(6) 0.015(4) 0.006(4) 0.010(4)
C5 0.067(5) 0.048(4) 0.100(6) 0.000(4) 0.009(4) -0.005(4)
C6 0.056(4) 0.052(4) 0.075(5) 0.003(3) 0.002(4) 0.001(3)
C7 0.083(6) 0.053(5) 0.106(7) -0.014(4) -0.031(5) -0.002(5)
C8 0.097(8) 0.085(7) 0.097(7) -0.029(6) -0.046(6) 0.014(6)
C9 0.13(1) 0.085(8) 0.088(7) 0.006(7) -0.008(7) -0.026(6)
C10 0.104(8) 0.060(6) 0.120(9) -0.028(6) -0.029(7) 0.018(6)
C11 0.16(1) 0.10(1) 0.15(1) -0.05(1) -0.09(1) 0.016(9)
C12 0.084(8) 0.13(1) 0.19(2) -0.035(9) 0.01(1) 0.03(1)
C13 0.068(6) 0.11(1) 0.14(1) 0.003(7) 0.038(7) -0.002(8)
C14 0.054(4) 0.063(5) 0.092(6) 0.015(4) 0.029(4) 0.013(4)
C15 0.081(6) 0.081(6) 0.067(5) 0.012(5) 0.027(4) -0.001(4)
C16 0.066(4) 0.064(5) 0.056(4) 0.012(4) 0.011(3) -0.001(3)
C17 0.104(8) 0.12(1) 0.071(6) -0.005(8) 0.016(6) -0.030(6)
C18 0.077(6) 0.101(8) 0.121(9) -0.032(6) -0.007(6) 0.051(7)
C19 0.058(4) 0.065(5) 0.083(5) -0.013(4) -0.000(4) 0.021(4)
C20 0.073(6) 0.056(5) 0.133(8) -0.012(4) -0.041(6) 0.037(5)
C21 0.045(3) 0.059(4) 0.088(5) 0.001(3) -0.009(3) 0.010(4)
C22 0.053(5) 0.080(7) 0.22(2) -0.023(5) -0.043(7) 0.049(9)
C23 0.12(1) 0.077(8) 0.16(1) 0.037(7) 0.03(1) -0.029(8)
C24 0.079(6) 0.067(5) 0.074(5) 0.018(5) 0.011(4) -0.005(4)
C25 0.059(5) 0.082(6) 0.100(7) 0.013(4) 0.034(5) -0.010(5)
C26 0.052(4) 0.066(5) 0.074(5) 0.001(4) 0.011(4) 0.009(4)
C27 0.077(6) 0.090(8) 0.126(9) -0.018(6) 0.040(6) 0.004(7)

loop_
_atom_type_symbol
_atom_type_description
_atom_type_scat_dispersion_real
_atom_type_scat_dispersion_imag
_atom_type_scat_source
C C 0.006 0.003
;
International Tables for Crystallography
(1992, Vol. C, Tables 4.2.6.8 and 6.1.1.4)
;
H H 0.000 0.000
;
International Tables for Crystallography
(1992, Vol. C, Table 6.1.1.4)
;
O O 0.017 0.010
;
International Tables for Crystallography
(1992, Vol. C, Tables 4.2.6.8 and 6.1.1.4)
;
N N 0.011 0.006
;
International Tables for Crystallography
(1992, Vol. C, Tables 4.2.6.8 and 6.1.1.4)
;
F F 0.026 0.016
;
International Tables for Crystallography
(1992, Vol. C, Tables 4.2.6.8 and 6.1.1.4)
;
Yb Yb -0.472 5.858
;
International Tables for Crystallography
(1992, Vol. C, Tables 4.2.6.8 and 6.1.1.4)
;

loop_
_geom_angle_atom_site_label_1
_geom_angle_atom_site_label_2
_geom_angle_atom_site_label_3
_geom_angle
_geom_angle_site_symmetry_1
_geom_angle_site_symmetry_3
_geom_angle_publ_flag
O4 Yb1 O3 93.8(2) . . ?
O4 Yb1 O7 143.76(18) . . ?
O3 Yb1 O7 90.59(19) . . ?
O4 Yb1 O6 81.9(2) . . ?
O3 Yb1 O6 146.2(2) . . ?
O7 Yb1 O6 74.8(2) . . ?
O4 Yb1 O2 73.6(2) . . ?
O3 Yb1 O2 73.65(19) . . ?
O7 Yb1 O2 141.47(19) . . ?
O6 Yb1 O2 135.2(2) . . ?
O4 Yb1 O5 73.74(18) . . ?
O3 Yb1 O5 71.4(2) . . ?
O7 Yb1 O5 73.70(19) . . ?
O6 Yb1 O5 75.2(2) . . ?
O2 Yb1 O5 129.6(2) . . ?
O4 Yb1 N3 144.94(18) . . ?
O3 Yb1 N3 83.52(19) . . ?
O7 Yb1 N3 71.30(17) . . ?
O6 Yb1 N3 118.52(19) . . ?
O2 Yb1 N3 72.11(19) . . ?
O5 Yb1 N3 136.28(19) . . ?
O4 Yb1 N1 95.3(2) . . ?
O3 Yb1 N1 138.2(2) . . ?
O7 Yb1 N1 105.1(2) . . ?
O6 Yb1 N1 75.6(2) . . ?
O2 Yb1 N1 70.1(2) . . ?
O5 Yb1 N1 149.9(2) . . ?
N3 Yb1 N1 66.24(19) . . ?
C14 O2 Yb1 132.9(6) . . ?
C16 O3 Yb1 134.2(5) . . ?
C19 O4 Yb1 136.4(5) . . ?
C21 O5 Yb1 132.9(5) . . ?
C24 O6 Yb1 133.2(6) . . ?
C26 O7 Yb1 133.4(5) . . ?
C1 N1 C7 107.5(6) . . ?
C1 N1 Yb1 116.7(5) . . ?
C7 N1 Yb1 134.6(5) . . ?
O1 N2 C1 125.5(8) . . ?
O1 N2 C8 123.0(8) . . ?
C1 N2 C8 109.8(7) . . ?
C6 N3 C2 117.8(6) . . ?
C6 N3 Yb1 122.2(5) . . ?
C2 N3 Yb1 120.0(5) . . ?
N1 C1 N2 112.9(7) . . ?
N1 C1 C2 122.4(6) . . ?
N2 C1 C2 124.7(7) . . ?
N3 C2 C3 122.4(7) . . ?
N3 C2 C1 113.0(6) . . ?
C3 C2 C1 124.6(6) . . ?
C4 C3 C2 118.5(7) . . ?
C4 C3 H1 120.8 . . ?
C2 C3 H1 120.8 . . ?
C5 C4 C3 119.3(7) . . ?
C5 C4 H2 120.4 . . ?
C3 C4 H2 120.4 . . ?
C4 C5 C6 118.5(8) . . ?
C4 C5 H3 120.7 . . ?
C6 C5 H3 120.7 . . ?
N3 C6 C5 123.6(7) . . ?
N3 C6 H4 118.2 . . ?
C5 C6 H4 118.2 . . ?
N1 C7 C10 109.2(7) . . ?
N1 C7 C9 105.7(8) . . ?
C10 C7 C9 110.5(10) . . ?
N1 C7 C8 103.9(8) . . ?
C10 C7 C8 113.8(10) . . ?
C9 C7 C8 113.0(9) . . ?
N2 C8 C12 107.1(11) . . ?
N2 C8 C11 111.1(9) . . ?
C12 C8 C11 109.9(12) . . ?
N2 C8 C7 97.7(8) . . ?
C12 C8 C7 113.6(10) . . ?
C11 C8 C7 116.4(12) . . ?
C7 C9 H5 109.5 . . ?
C7 C9 H6 109.5 . . ?
H5 C9 H6 109.5 . . ?
C7 C9 H7 109.5 . . ?
H5 C9 H7 109.5 . . ?
H6 C9 H7 109.5 . . ?
C7 C10 H8 109.5 . . ?
C7 C10 H9 109.5 . . ?
H8 C10 H9 109.5 . . ?
C7 C10 H10 109.5 . . ?
H8 C10 H10 109.5 . . ?
H9 C10 H10 109.5 . . ?
C8 C11 H11 109.5 . . ?
C8 C11 H12 109.5 . . ?
H11 C11 H12 109.5 . . ?
C8 C11 H13 109.5 . . ?
H11 C11 H13 109.5 . . ?
H12 C11 H13 109.5 . . ?
C8 C12 H14 109.5 . . ?
C8 C12 H15 109.5 . . ?
H14 C12 H15 109.5 . . ?
C8 C12 H16 109.5 . . ?
H14 C12 H16 109.5 . . ?
H15 C12 H16 109.5 . . ?
F3 C13 F2 109.0(13) . . ?
F3 C13 F1 107.4(12) . . ?
F2 C13 F1 105.7(11) . . ?
F3 C13 C14 112.2(10) . . ?
F2 C13 C14 110.7(10) . . ?
F1 C13 C14 111.7(11) . . ?
O2 C14 C15 128.3(8) . . ?
O2 C14 C13 112.5(9) . . ?
C15 C14 C13 119.2(9) . . ?
C16 C15 C14 119.9(8) . . ?
C16 C15 H17 120.1 . . ?
C14 C15 H17 120.1 . . ?
O3 C16 C15 127.5(8) . . ?
O3 C16 C17 115.3(8) . . ?
C15 C16 C17 117.2(8) . . ?
F6 C17 F5 110.0(11) . . ?
F6 C17 F4 105.4(10) . . ?
F5 C17 F4 101.4(11) . . ?
F6 C17 C16 116.7(11) . . ?
F5 C17 C16 112.1(9) . . ?
F4 C17 C16 109.9(10) . . ?
F8 C18 F9 110.2(14) . . ?
F8 C18 F7 106.7(12) . . ?
F9 C18 F7 101.6(10) . . ?
F8 C18 C19 116.6(9) . . ?
F9 C18 C19 112.2(10) . . ?
F7 C18 C19 108.5(11) . . ?
O4 C19 C20 127.7(8) . . ?
O4 C19 C18 115.6(7) . . ?
C20 C19 C18 116.7(8) . . ?
C19 C20 C21 120.1(7) . . ?
C19 C20 H18 119.9 . . ?
C21 C20 H18 119.9 . . ?
O5 C21 C20 128.7(7) . . ?
O5 C21 C22 115.5(8) . . ?
C20 C21 C22 115.8(8) . . ?
F12 C22 F11 109.3(15) . . ?
F12 C22 F10 96.8(14) . . ?
F11 C22 F10 107.6(16) . . ?
F12 C22 C21 112.2(14) . . ?
F11 C22 C21 118.2(9) . . ?
F10 C22 C21 110.5(12) . . ?
F15 C23 F14 103.0(19) . . ?
F15 C23 F13 102.9(16) . . ?
F14 C23 F13 101.8(18) . . ?
F15 C23 C24 115.2(15) . . ?
F14 C23 C24 114.6(13) . . ?
F13 C23 C24 117.4(15) . . ?
O6 C24 C25 126.8(8) . . ?
O6 C24 C23 115.8(11) . . ?
C25 C24 C23 117.3(10) . . ?
C24 C25 C26 121.5(8) . . ?
C24 C25 H19 119.3 . . ?
C26 C25 H19 119.2 . . ?
O7 C26 C25 127.5(8) . . ?
O7 C26 C27 115.0(8) . . ?
C25 C26 C27 117.5(8) . . ?
F18 C27 F17 112.0(12) . . ?
F18 C27 F16 104.3(14) . . ?
F17 C27 F16 97.3(12) . . ?
F18 C27 C26 114.7(10) . . ?
F17 C27 C26 116.6(11) . . ?
F16 C27 C26 109.7(10) . . ?

loop_
_geom_bond_atom_site_label_1
_geom_bond_atom_site_label_2
_geom_bond_distance
_geom_bond_site_symmetry_2
_geom_bond_publ_flag
Yb1 O4 2.245(5) . ?
Yb1 O3 2.273(5) . ?
Yb1 O7 2.275(5) . ?
Yb1 O6 2.289(6) . ?
Yb1 O2 2.342(6) . ?
Yb1 O5 2.345(5) . ?
Yb1 N3 2.480(5) . ?
Yb1 N1 2.480(6) . ?
F1 C13 1.331(14) . ?
F2 C13 1.301(16) . ?
F3 C13 1.267(16) . ?
F4 C17 1.356(15) . ?
F5 C17 1.330(14) . ?
F6 C17 1.290(12) . ?
F7 C18 1.342(16) . ?
F8 C18 1.239(12) . ?
F9 C18 1.275(14) . ?
F10 C22 1.282(18) . ?
F11 C22 1.228(13) . ?
F12 C22 1.21(2) . ?
F13 C23 1.229(18) . ?
F14 C23 1.183(18) . ?
F15 C23 1.186(18) . ?
F16 C27 1.307(15) . ?
F17 C27 1.259(13) . ?
F18 C27 1.194(13) . ?
O1 N2 1.283(10) . ?
O2 C14 1.232(10) . ?
O3 C16 1.249(9) . ?
O4 C19 1.247(9) . ?
O5 C21 1.229(9) . ?
O6 C24 1.258(10) . ?
O7 C26 1.249(9) . ?
N1 C1 1.287(10) . ?
N1 C7 1.508(10) . ?
N2 C1 1.382(9) . ?
N2 C8 1.483(13) . ?
N3 C6 1.316(9) . ?
N3 C2 1.354(8) . ?
C1 C2 1.479(10) . ?
C2 C3 1.388(10) . ?
C3 C4 1.379(12) . ?
C3 H1 0.9300 . ?
C4 C5 1.376(12) . ?
C4 H2 0.9300 . ?
C5 C6 1.386(11) . ?
C5 H3 0.9300 . ?
C6 H4 0.9300 . ?
C7 C10 1.522(13) . ?
C7 C9 1.529(15) . ?
C7 C8 1.556(15) . ?
C8 C12 1.495(18) . ?
C8 C11 1.512(14) . ?
C9 H5 0.9600 . ?
C9 H6 0.9600 . ?
C9 H7 0.9600 . ?
C10 H8 0.9600 . ?
C10 H9 0.9600 . ?
C10 H10 0.9600 . ?
C11 H11 0.9600 . ?
C11 H12 0.9600 . ?
C11 H13 0.9600 . ?
C12 H14 0.9600 . ?
C12 H15 0.9600 . ?
C12 H16 0.9600 . ?
C13 C14 1.545(14) . ?
C14 C15 1.407(13) . ?
C15 C16 1.390(12) . ?
C15 H17 0.9300 . ?
C16 C17 1.491(13) . ?
C18 C19 1.539(12) . ?
C19 C20 1.382(11) . ?
C20 C21 1.387(12) . ?
C20 H18 0.9300 . ?
C21 C22 1.534(11) . ?
C23 C24 1.481(14) . ?
C24 C25 1.374(14) . ?
C25 C26 1.407(13) . ?
C25 H19 0.9300 . ?
C26 C27 1.515(13) . ?

loop_
_geom_torsion_atom_site_label_1
_geom_torsion_atom_site_label_2
_geom_torsion_atom_site_label_3
_geom_torsion_atom_site_label_4
_geom_torsion
_geom_torsion_site_symmetry_1
_geom_torsion_site_symmetry_2
_geom_torsion_site_symmetry_3
_geom_torsion_site_symmetry_4
_geom_torsion_publ_flag
O4 Yb1 O2 C14 -87.1(8) . . . . ?
O3 Yb1 O2 C14 12.0(8) . . . . ?
O7 Yb1 O2 C14 81.4(8) . . . . ?
O6 Yb1 O2 C14 -146.9(7) . . . . ?
O5 Yb1 O2 C14 -35.6(9) . . . . ?
N3 Yb1 O2 C14 100.3(8) . . . . ?
N1 Yb1 O2 C14 170.8(8) . . . . ?
O4 Yb1 O3 C16 50.6(7) . . . . ?
O7 Yb1 O3 C16 -165.4(7) . . . . ?
O6 Yb1 O3 C16 131.8(7) . . . . ?
O2 Yb1 O3 C16 -21.1(7) . . . . ?
O5 Yb1 O3 C16 122.1(7) . . . . ?
N3 Yb1 O3 C16 -94.3(7) . . . . ?
N1 Yb1 O3 C16 -51.7(8) . . . . ?
O3 Yb1 O4 C19 75.9(9) . . . . ?
O7 Yb1 O4 C19 -20.3(11) . . . . ?
O6 Yb1 O4 C19 -70.3(9) . . . . ?
O2 Yb1 O4 C19 147.7(9) . . . . ?
O5 Yb1 O4 C19 6.5(9) . . . . ?
N3 Yb1 O4 C19 160.0(8) . . . . ?
N1 Yb1 O4 C19 -144.9(9) . . . . ?
O4 Yb1 O5 C21 -5.2(8) . . . . ?
O3 Yb1 O5 C21 -105.0(8) . . . . ?
O7 Yb1 O5 C21 158.7(9) . . . . ?
O6 Yb1 O5 C21 80.6(8) . . . . ?
O2 Yb1 O5 C21 -56.6(9) . . . . ?
N3 Yb1 O5 C21 -163.4(8) . . . . ?
N1 Yb1 O5 C21 66.7(10) . . . . ?
O4 Yb1 O6 C24 133.6(8) . . . . ?
O3 Yb1 O6 C24 48.9(9) . . . . ?
O7 Yb1 O6 C24 -18.3(8) . . . . ?
O2 Yb1 O6 C24 -169.5(7) . . . . ?
O5 Yb1 O6 C24 58.4(8) . . . . ?
N3 Yb1 O6 C24 -76.6(8) . . . . ?
N1 Yb1 O6 C24 -128.7(8) . . . . ?
O4 Yb1 O7 C26 -37.3(9) . . . . ?
O3 Yb1 O7 C26 -134.6(7) . . . . ?
O6 Yb1 O7 C26 14.6(7) . . . . ?
O2 Yb1 O7 C26 161.5(7) . . . . ?
O5 Yb1 O7 C26 -64.1(7) . . . . ?
N3 Yb1 O7 C26 142.5(7) . . . . ?
N1 Yb1 O7 C26 84.6(7) . . . . ?
O4 Yb1 N1 C1 -138.4(6) . . . . ?
O3 Yb1 N1 C1 -36.7(7) . . . . ?
O7 Yb1 N1 C1 71.8(6) . . . . ?
O6 Yb1 N1 C1 141.3(6) . . . . ?
O2 Yb1 N1 C1 -68.0(6) . . . . ?
O5 Yb1 N1 C1 155.2(5) . . . . ?
N3 Yb1 N1 C1 10.6(5) . . . . ?
O4 Yb1 N1 C7 27.3(9) . . . . ?
O3 Yb1 N1 C7 129.0(8) . . . . ?
O7 Yb1 N1 C7 -122.4(8) . . . . ?
O6 Yb1 N1 C7 -53.0(8) . . . . ?
O2 Yb1 N1 C7 97.7(9) . . . . ?
O5 Yb1 N1 C7 -39.0(10) . . . . ?
N3 Yb1 N1 C7 176.3(9) . . . . ?
O4 Yb1 N3 C6 -123.4(6) . . . . ?
O3 Yb1 N3 C6 -36.0(6) . . . . ?
O7 Yb1 N3 C6 56.8(6) . . . . ?
O6 Yb1 N3 C6 116.8(6) . . . . ?
O2 Yb1 N3 C6 -110.9(6) . . . . ?
O5 Yb1 N3 C6 18.3(7) . . . . ?
N1 Yb1 N3 C6 173.5(6) . . . . ?
O4 Yb1 N3 C2 57.9(6) . . . . ?
O3 Yb1 N3 C2 145.3(5) . . . . ?
O7 Yb1 N3 C2 -121.9(5) . . . . ?
O6 Yb1 N3 C2 -61.8(5) . . . . ?
O2 Yb1 N3 C2 70.4(5) . . . . ?
O5 Yb1 N3 C2 -160.4(4) . . . . ?
N1 Yb1 N3 C2 -5.2(5) . . . . ?
C7 N1 C1 N2 -6.0(10) . . . . ?
Yb1 N1 C1 N2 163.4(6) . . . . ?
C7 N1 C1 C2 174.8(8) . . . . ?
Yb1 N1 C1 C2 -15.8(9) . . . . ?
O1 N2 C1 N1 -179.1(10) . . . . ?
C8 N2 C1 N1 -13.5(12) . . . . ?
O1 N2 C1 C2 0.1(15) . . . . ?
C8 N2 C1 C2 165.7(9) . . . . ?
C6 N3 C2 C3 1.6(11) . . . . ?
Yb1 N3 C2 C3 -179.6(6) . . . . ?
C6 N3 C2 C1 -178.7(7) . . . . ?
Yb1 N3 C2 C1 0.0(7) . . . . ?
N1 C1 C2 N3 10.8(10) . . . . ?
N2 C1 C2 N3 -168.4(8) . . . . ?
N1 C1 C2 C3 -169.6(8) . . . . ?
N2 C1 C2 C3 11.3(13) . . . . ?
N3 C2 C3 C4 -0.6(12) . . . . ?
C1 C2 C3 C4 179.7(8) . . . . ?
C2 C3 C4 C5 0.0(14) . . . . ?
C3 C4 C5 C6 -0.5(14) . . . . ?
C2 N3 C6 C5 -2.1(11) . . . . ?
Yb1 N3 C6 C5 179.2(6) . . . . ?
C4 C5 C6 N3 1.5(13) . . . . ?
C1 N1 C7 C10 143.6(9) . . . . ?
Yb1 N1 C7 C10 -23.0(14) . . . . ?
C1 N1 C7 C9 -97.4(9) . . . . ?
Yb1 N1 C7 C9 95.9(9) . . . . ?
C1 N1 C7 C8 21.8(11) . . . . ?
Yb1 N1 C7 C8 -144.8(7) . . . . ?
O1 N2 C8 C12 73.3(13) . . . . ?
C1 N2 C8 C12 -92.7(11) . . . . ?
O1 N2 C8 C11 -46.8(18) . . . . ?
C1 N2 C8 C11 147.3(12) . . . . ?
O1 N2 C8 C7 -169.0(10) . . . . ?
C1 N2 C8 C7 25.0(11) . . . . ?
N1 C7 C8 N2 -26.9(10) . . . . ?
C10 C7 C8 N2 -145.6(9) . . . . ?
C9 C7 C8 N2 87.2(10) . . . . ?
N1 C7 C8 C12 85.6(12) . . . . ?
C10 C7 C8 C12 -33.1(14) . . . . ?
C9 C7 C8 C12 -160.2(11) . . . . ?
N1 C7 C8 C11 -145.2(10) . . . . ?
C10 C7 C8 C11 96.1(13) . . . . ?
C9 C7 C8 C11 -31.1(14) . . . . ?
Yb1 O2 C14 C15 -2.9(14) . . . . ?
Yb1 O2 C14 C13 177.8(7) . . . . ?
F3 C13 C14 O2 56.5(15) . . . . ?
F2 C13 C14 O2 -65.5(14) . . . . ?
F1 C13 C14 O2 177.1(11) . . . . ?
F3 C13 C14 C15 -122.9(12) . . . . ?
F2 C13 C14 C15 115.2(12) . . . . ?
F1 C13 C14 C15 -2.2(16) . . . . ?
O2 C14 C15 C16 -6.9(15) . . . . ?
C13 C14 C15 C16 172.4(10) . . . . ?
Yb1 O3 C16 C15 21.4(13) . . . . ?
Yb1 O3 C16 C17 -158.0(8) . . . . ?
C14 C15 C16 O3 -2.1(15) . . . . ?
C14 C15 C16 C17 177.2(9) . . . . ?
O3 C16 C17 F6 175.7(11) . . . . ?
C15 C16 C17 F6 -3.7(17) . . . . ?
O3 C16 C17 F5 47.6(14) . . . . ?
C15 C16 C17 F5 -131.8(11) . . . . ?
O3 C16 C17 F4 -64.4(12) . . . . ?
C15 C16 C17 F4 116.2(11) . . . . ?
Yb1 O4 C19 C20 -4.9(17) . . . . ?
Yb1 O4 C19 C18 174.3(8) . . . . ?
F8 C18 C19 O4 169.1(14) . . . . ?
F9 C18 C19 O4 -62.6(15) . . . . ?
F7 C18 C19 O4 48.8(14) . . . . ?
F8 C18 C19 C20 -12(2) . . . . ?
F9 C18 C19 C20 116.7(12) . . . . ?
F7 C18 C19 C20 -131.9(11) . . . . ?
O4 C19 C20 C21 -1.8(18) . . . . ?
C18 C19 C20 C21 179.0(11) . . . . ?
Yb1 O5 C21 C20 2.3(16) . . . . ?
Yb1 O5 C21 C22 -178.6(9) . . . . ?
C19 C20 C21 O5 2.8(18) . . . . ?
C19 C20 C21 C22 -176.3(12) . . . . ?
O5 C21 C22 F12 -70(2) . . . . ?
C20 C21 C22 F12 109.3(17) . . . . ?
O5 C21 C22 F11 161.4(15) . . . . ?
C20 C21 C22 F11 -19(2) . . . . ?
O5 C21 C22 F10 37(2) . . . . ?
C20 C21 C22 F10 -143.9(16) . . . . ?
Yb1 O6 C24 C25 16.7(15) . . . . ?
Yb1 O6 C24 C23 -164.2(9) . . . . ?
F15 C23 C24 O6 56(2) . . . . ?
F14 C23 C24 O6 -63(2) . . . . ?
F13 C23 C24 O6 177.5(16) . . . . ?
F15 C23 C24 C25 -125(2) . . . . ?
F14 C23 C24 C25 116(2) . . . . ?
F13 C23 C24 C25 -3(2) . . . . ?
O6 C24 C25 C26 -1.6(16) . . . . ?
C23 C24 C25 C26 179.4(11) . . . . ?
Yb1 O7 C26 C25 -9.1(13) . . . . ?
Yb1 O7 C26 C27 170.9(7) . . . . ?
C24 C25 C26 O7 -2.3(15) . . . . ?
C24 C25 C26 C27 177.7(10) . . . . ?
O7 C26 C27 F18 -56.8(16) . . . . ?
C25 C26 C27 F18 123.2(14) . . . . ?
O7 C26 C27 F17 169.5(12) . . . . ?
C25 C26 C27 F17 -10.5(17) . . . . ?
O7 C26 C27 F16 60.3(14) . . . . ?
C25 C26 C27 F16 -119.7(12) . . . . ?
